data_1516940
loop_
_publ_author_name
'Wang, Yan'
'Liu, Zhiqing'
'Zhou, Juhong'
'Wang, Tao'
'Wang, Suna'
'Liu, Guangxiang'
'Wang, Xiaoxiao'
'Gao, Ya'
'Xu, Jing'

_publ_section_title
;
 A series of transition coordination polymers assembled by asymmetric
 dicarboxylic acid and flexible bridging ligand: Structural diversities,
 topologies and properties
;
_journal_name_full
;
Inorganica Chimica Acta
;
_journal_page_first 169
_journal_page_last 178
_journal_volume 400
_journal_year 2013
_chemical_formula_moiety 'C21 H24 N6 Ni O7'
_chemical_formula_sum 'C21 H24 N6 Ni O7'
_chemical_formula_weight 531.17
_chemical_name_systematic
; 
 {[Ni(HPA)(ptmb)(H2O)2]-H2O} 
;
_space_group_IT_number 14
_symmetry_cell_setting monoclinic
_symmetry_space_group_name_Hall '-P 2ybc'
_symmetry_space_group_name_H-M 'P 1 21/c 1'
_atom_sites_solution_hydrogens geom
_atom_sites_solution_primary direct
_atom_sites_solution_secondary difmap
_cell_angle_alpha 90.00
_cell_angle_beta 122.30(14)
_cell_angle_gamma 90.00
_cell_formula_units_Z 4
_cell_length_a 11.47(4)
_cell_length_b 13.33(4)
_cell_length_c 19.23(5)
_cell_measurement_reflns_used 776
_cell_measurement_temperature 293(2)
_cell_measurement_theta_max 22.844
_cell_measurement_theta_min 2.529
_cell_volume 2485(14)
_computing_cell_refinement 'Bruker SMART'
_computing_data_collection 'Bruker SMART'
_computing_data_reduction 'Bruker SAINT'
_computing_molecular_graphics 'SHELXTL (Sheldrick, 2008)'
_computing_publication_material 'SHELXL97 and PLATON (Spek, 2009)'
_computing_structure_refinement 'SHELXL-97 (Sheldrick, 1997)'
_computing_structure_solution 'SHELXS-97 (Sheldrick, 1990)'
_diffrn_ambient_temperature 293(2)
_diffrn_measured_fraction_theta_full 0.998
_diffrn_measured_fraction_theta_max 0.998
_diffrn_measurement_device_type 'Bruker Smart APEX CCD'
_diffrn_measurement_method 'phi and omega scans'
_diffrn_radiation_monochromator graphite
_diffrn_radiation_source 'fine-focus sealed tube'
_diffrn_radiation_type MoK\a
_diffrn_radiation_wavelength 0.71073
_diffrn_reflns_av_R_equivalents 0.4344
_diffrn_reflns_av_sigmaI/netI 0.4038
_diffrn_reflns_limit_h_max 13
_diffrn_reflns_limit_h_min -8
_diffrn_reflns_limit_k_max 15
_diffrn_reflns_limit_k_min -15
_diffrn_reflns_limit_l_max 17
_diffrn_reflns_limit_l_min -22
_diffrn_reflns_number 12377
_diffrn_reflns_theta_full 25.00
_diffrn_reflns_theta_max 25.00
_diffrn_reflns_theta_min 2.35
_exptl_absorpt_coefficient_mu 0.832
_exptl_absorpt_correction_T_max 0.9596
_exptl_absorpt_correction_T_min 0.9364
_exptl_absorpt_process_details 'SHELXTL (Sheldrick, 2008)'
_exptl_crystal_colour green
_exptl_crystal_density_diffrn 1.420
_exptl_crystal_density_method 'not measured'
_exptl_crystal_description block
_exptl_crystal_F_000 1104
_exptl_crystal_size_max 0.08
_exptl_crystal_size_mid 0.05
_exptl_crystal_size_min 0.05
_refine_diff_density_max 1.025
_refine_diff_density_min -0.940
_refine_diff_density_rms 0.149
_refine_ls_extinction_method none
_refine_ls_goodness_of_fit_ref 1.039
_refine_ls_hydrogen_treatment constr
_refine_ls_matrix_type full
_refine_ls_number_parameters 319
_refine_ls_number_reflns 4361
_refine_ls_number_restraints 6
_refine_ls_restrained_S_all 1.038
_refine_ls_R_factor_all 0.3251
_refine_ls_R_factor_gt 0.1427
_refine_ls_shift/su_max 0.000
_refine_ls_shift/su_mean 0.000
_refine_ls_structure_factor_coef Fsqd
_refine_ls_weighting_details 'calc w=1/[\s^2^(Fo^2^)+(0.0000P)^2^+0.0000P] where P=(Fo^2^+2Fc^2^)/3'
_refine_ls_weighting_scheme calc
_refine_ls_wR_factor_gt 0.1860
_refine_ls_wR_factor_ref 0.2524
_reflns_number_gt 1056
_reflns_number_total 4361
_reflns_threshold_expression >2sigma(I)
_cod_data_source_file ICA-2013-400-169-178-4.cif
_cod_data_source_block 4
_cod_original_cell_volume 2485(13)
_cod_original_sg_symbol_H-M 'P 21/c'
_cod_database_code 1516940

loop_
_symmetry_equiv_pos_as_xyz
'x, y, z'
'-x, y+1/2, -z+1/2'
'-x, -y, -z'
'x, -y-1/2, z-1/2'

loop_
_atom_site_label
_atom_site_type_symbol
_atom_site_fract_x
_atom_site_fract_y
_atom_site_fract_z
_atom_site_U_iso_or_equiv
_atom_site_adp_type
_atom_site_occupancy
_atom_site_symmetry_multiplicity
_atom_site_calc_flag
_atom_site_refinement_flags
N5 N 0.2632(18) 0.8693(16) 0.4298(12) 0.114(6) Uani 1 1 d .
Ni1 Ni 1.0000 1.0000 1.0000 0.0492(8) Uani 1 2 d S
Ni2 Ni 0.0000 1.0000 0.5000 0.0492(8) Uani 1 2 d S
N1 N 0.9700(13) 0.8027(12) 0.8151(9) 0.068(4) Uani 1 1 d .
N2 N 1.034(3) 0.8832(18) 0.7997(16) 0.160(10) Uani 1 1 d .
N3 N 0.9951(14) 0.9240(9) 0.9014(9) 0.072(5) Uani 1 1 d .
N4 N 0.2607(13) 0.7908(11) 0.4798(9) 0.058(4) Uani 1 1 d .
N6 N 0.1410(11) 0.9222(10) 0.4826(8) 0.050(4) Uani 1 1 d .
O1 O 0.8494(10) 0.6124(7) 0.9345(8) 0.057(3) Uani 1 1 d .
O2 O 0.6804(10) 0.5188(7) 0.8347(7) 0.063(3) Uani 1 1 d .
O3 O 1.0026(13) 0.7835(8) 1.0939(8) 0.073(4) Uani 1 1 d .
O4 O 0.8647(11) 0.8927(9) 0.9934(8) 0.072(4) Uani 1 1 d .
O1W O -0.0706(11) 1.0775(7) 0.3846(6) 0.059(3) Uani 1 1 d D
H1WA H -0.1525 1.0595 0.3681 0.071 Uiso 1 1 d RD
H1WB H -0.0663 1.1412 0.3875 0.071 Uiso 1 1 d RD
O2W O 1.1770(10) 0.9147(7) 1.0891(6) 0.060(3) Uani 1 1 d D
H2WB H 1.2337 0.9459 1.1331 0.072 Uiso 1 1 d RD
H2WA H 1.1294 0.8753 1.0991 0.072 Uiso 1 1 d RD
O3W O 0.6173(13) 0.9669(8) 0.7781(9) 0.101(4) Uani 1 1 d D
H3WB H 0.6181 0.9131 0.8021 0.121 Uiso 1 1 d RD
H3WA H 0.5330 0.9828 0.7464 0.121 Uiso 1 1 d RD
C1 C 0.6294(17) 0.6822(12) 0.8642(12) 0.057(5) Uani 1 1 d .
C2 C 0.5118(18) 0.6920(13) 0.7821(12) 0.070(5) Uani 1 1 d .
H2 H 0.5020 0.6502 0.7407 0.084 Uiso 1 1 calc R
C3 C 0.4105(16) 0.7656(13) 0.7644(12) 0.075(6) Uani 1 1 d .
H3 H 0.3338 0.7699 0.7110 0.090 Uiso 1 1 calc R
C4 C 0.421(2) 0.8352(13) 0.8265(14) 0.078(6) Uani 1 1 d .
H4 H 0.3553 0.8841 0.8143 0.093 Uiso 1 1 calc R
C5 C 0.5348(16) 0.8231(12) 0.9032(11) 0.056(5) Uani 1 1 d .
H5 H 0.5437 0.8647 0.9446 0.067 Uiso 1 1 calc R
C6 C 0.6482(15) 0.7469(12) 0.9265(10) 0.051(4) Uani 1 1 d .
C7 C 0.7322(17) 0.5968(9) 0.8808(10) 0.050(4) Uani 1 1 d .
C8 C 0.7684(15) 0.7457(12) 1.0150(9) 0.053(4) Uani 1 1 d .
H8A H 0.7356 0.7638 1.0506 0.064 Uiso 1 1 calc R
H8B H 0.8055 0.6783 1.0294 0.064 Uiso 1 1 calc R
C9 C 0.8733(15) 0.8117(17) 1.0290(12) 0.068(6) Uani 1 1 d .
C10 C 0.7714(16) 0.7081(14) 0.7060(10) 0.055(5) Uani 1 1 d .
C11 C 0.7020(18) 0.6162(12) 0.6705(9) 0.059(5) Uani 1 1 d .
H11 H 0.7502 0.5561 0.6900 0.071 Uiso 1 1 calc R
C12 C 0.5651(15) 0.6140(12) 0.6080(10) 0.055(5) Uani 1 1 d .
H12 H 0.5219 0.5529 0.5858 0.066 Uiso 1 1 calc R
C13 C 0.4906(14) 0.7037(13) 0.5776(10) 0.044(4) Uani 1 1 d .
C14 C 0.5522(18) 0.7914(13) 0.6132(11) 0.065(5) Uani 1 1 d .
H14 H 0.5005 0.8502 0.5962 0.077 Uiso 1 1 calc R
C15 C 0.7005(15) 0.7961(14) 0.6789(11) 0.062(5) Uani 1 1 d .
H15 H 0.7438 0.8573 0.7009 0.075 Uiso 1 1 calc R
C16 C 0.909(2) 0.7071(13) 0.7654(13) 0.106(9) Uani 1 1 d .
H16A H 0.9591 0.6908 0.7393 0.127 Uiso 1 1 calc R
H16B H 0.9250 0.6531 0.8034 0.127 Uiso 1 1 calc R
C17 C 1.063(3) 0.9580(17) 0.8592(17) 0.137(12) Uani 1 1 d .
H17 H 1.1136 1.0164 0.8692 0.164 Uiso 1 1 calc R
C18 C 0.9527(14) 0.8298(12) 0.8801(10) 0.055(5) Uani 1 1 d .
H18 H 0.9176 0.7888 0.9039 0.066 Uiso 1 1 calc R
C19 C 0.3315(14) 0.6941(12) 0.5004(10) 0.055(5) Uani 1 1 d .
H19A H 0.3303 0.6683 0.4528 0.066 Uiso 1 1 calc R
H19B H 0.2827 0.6467 0.5142 0.066 Uiso 1 1 calc R
C20 C 0.1846(17) 0.8254(14) 0.5070(11) 0.064(5) Uani 1 1 d .
H20 H 0.1627 0.7881 0.5394 0.077 Uiso 1 1 calc R
C21 C 0.1950(18) 0.9473(14) 0.4351(11) 0.077(6) Uani 1 1 d .
H21 H 0.1851 1.0094 0.4104 0.092 Uiso 1 1 calc R

loop_
_atom_site_aniso_label
_atom_site_aniso_U_11
_atom_site_aniso_U_22
_atom_site_aniso_U_33
_atom_site_aniso_U_23
_atom_site_aniso_U_13
_atom_site_aniso_U_12
N5 0.093(14) 0.123(16) 0.102(17) 0.010(14) 0.036(13) -0.020(13)
Ni1 0.0533(18) 0.0382(16) 0.053(2) 0.0007(17) 0.0264(17) 0.0012(16)
Ni2 0.0472(17) 0.0416(16) 0.051(2) -0.0030(17) 0.0210(16) 0.0008(16)
N1 0.038(8) 0.099(11) 0.051(11) 0.014(10) 0.015(8) 0.033(8)
N2 0.22(3) 0.112(16) 0.22(3) 0.052(19) 0.16(3) -0.010(18)
N3 0.080(10) 0.028(7) 0.061(11) -0.006(7) 0.007(9) 0.008(7)
N4 0.043(8) 0.067(9) 0.070(11) -0.009(9) 0.034(9) 0.000(8)
N6 0.025(7) 0.063(9) 0.041(9) 0.004(8) 0.003(7) 0.002(6)
O1 0.043(6) 0.054(7) 0.083(10) 0.004(7) 0.039(7) 0.007(6)
O2 0.060(7) 0.059(7) 0.072(9) -0.001(6) 0.036(7) 0.007(6)
O3 0.106(10) 0.064(8) 0.070(10) -0.012(7) 0.061(9) -0.016(7)
O4 0.047(7) 0.063(8) 0.084(11) 0.012(7) 0.021(7) -0.006(6)
O1W 0.082(8) 0.038(6) 0.074(9) -0.007(6) 0.053(7) -0.012(6)
O2W 0.056(6) 0.048(6) 0.061(8) 0.013(6) 0.021(6) -0.005(5)
O3W 0.079(9) 0.075(8) 0.122(12) -0.011(8) 0.036(9) -0.002(7)
C1 0.058(11) 0.054(10) 0.078(15) -0.011(10) 0.049(12) -0.008(9)
C2 0.078(12) 0.063(11) 0.079(16) 0.018(11) 0.048(13) 0.010(11)
C3 0.048(10) 0.071(13) 0.064(14) 0.023(11) 0.002(10) 0.006(9)
C4 0.092(15) 0.049(11) 0.098(19) 0.006(12) 0.054(15) 0.021(11)
C5 0.062(11) 0.061(10) 0.049(12) -0.012(9) 0.032(11) 0.003(9)
C6 0.056(9) 0.043(8) 0.064(12) -0.005(10) 0.039(10) -0.013(9)
C7 0.064(12) 0.017(8) 0.053(12) -0.010(7) 0.020(10) -0.008(7)
C8 0.058(10) 0.064(10) 0.044(11) -0.018(10) 0.032(10) 0.002(10)
C9 0.010(8) 0.104(15) 0.057(14) -0.032(12) -0.003(9) 0.006(10)
C10 0.045(10) 0.074(11) 0.025(10) -0.008(9) 0.005(9) -0.019(10)
C11 0.084(13) 0.055(10) 0.029(11) 0.010(8) 0.025(11) 0.008(10)
C12 0.045(10) 0.063(11) 0.066(13) 0.006(10) 0.034(10) 0.011(9)
C13 0.026(8) 0.062(9) 0.045(11) -0.004(9) 0.019(8) 0.007(8)
C14 0.081(13) 0.056(10) 0.093(16) -0.021(11) 0.070(14) -0.015(11)
C15 0.039(10) 0.059(10) 0.085(15) -0.006(11) 0.030(11) 0.009(9)
C16 0.21(3) 0.051(11) 0.090(19) -0.041(13) 0.10(2) -0.049(16)
C17 0.26(3) 0.061(13) 0.22(3) 0.036(18) 0.22(3) 0.016(18)
C18 0.037(10) 0.058(11) 0.047(12) 0.004(9) 0.008(9) -0.005(8)
C19 0.044(9) 0.060(10) 0.055(12) -0.017(10) 0.022(9) -0.004(9)
C20 0.051(11) 0.082(14) 0.065(15) -0.010(11) 0.035(11) -0.002(10)
C21 0.082(14) 0.075(13) 0.071(15) 0.044(11) 0.039(13) 0.052(12)

loop_
_atom_type_symbol
_atom_type_description
_atom_type_scat_dispersion_real
_atom_type_scat_dispersion_imag
_atom_type_scat_source
C C 0.0033 0.0016 'International Tables Vol C Tables 4.2.6.8 and 6.1.1.4'
H H 0.0000 0.0000 'International Tables Vol C Tables 4.2.6.8 and 6.1.1.4'
N N 0.0061 0.0033 'International Tables Vol C Tables 4.2.6.8 and 6.1.1.4'
Ni Ni 0.3393 1.1124 'International Tables Vol C Tables 4.2.6.8 and 6.1.1.4'
O O 0.0106 0.0060 'International Tables Vol C Tables 4.2.6.8 and 6.1.1.4'

loop_
_geom_angle_atom_site_label_1
_geom_angle_atom_site_label_2
_geom_angle_atom_site_label_3
_geom_angle
_geom_angle_site_symmetry_1
_geom_angle_site_symmetry_3
C21 N5 N4 107.2(16) . .
O4 Ni1 O4 179.999(2) . 3_777
O4 Ni1 N3 92.6(6) . 3_777
O4 Ni1 N3 87.4(6) 3_777 3_777
O4 Ni1 N3 87.4(6) . .
O4 Ni1 N3 92.6(6) 3_777 .
N3 Ni1 N3 179.999(6) 3_777 .
O4 Ni1 O2W 92.4(5) . .
O4 Ni1 O2W 87.6(5) 3_777 .
N3 Ni1 O2W 88.7(5) 3_777 .
N3 Ni1 O2W 91.3(5) . .
O4 Ni1 O2W 87.6(5) . 3_777
O4 Ni1 O2W 92.4(5) 3_777 3_777
N3 Ni1 O2W 91.3(5) 3_777 3_777
N3 Ni1 O2W 88.7(5) . 3_777
O2W Ni1 O2W 179.999(4) . 3_777
N6 Ni2 N6 179.998(4) . 3_576
N6 Ni2 O1 89.5(5) . 2_656
N6 Ni2 O1 90.5(5) 3_576 2_656
N6 Ni2 O1 90.5(5) . 4_475
N6 Ni2 O1 89.5(5) 3_576 4_475
O1 Ni2 O1 179.998(1) 2_656 4_475
N6 Ni2 O1W 91.7(5) . 3_576
N6 Ni2 O1W 88.3(5) 3_576 3_576
O1 Ni2 O1W 89.3(4) 2_656 3_576
O1 Ni2 O1W 90.7(4) 4_475 3_576
N6 Ni2 O1W 88.3(5) . .
N6 Ni2 O1W 91.7(5) 3_576 .
O1 Ni2 O1W 90.7(4) 2_656 .
O1 Ni2 O1W 89.3(4) 4_475 .
O1W Ni2 O1W 179.999(2) 3_576 .
C18 N1 N2 108.9(17) . .
C18 N1 C16 122.2(16) . .
N2 N1 C16 128.4(18) . .
N1 N2 C17 106.8(18) . .
C18 N3 C17 109.7(16) . .
C18 N3 Ni1 123.8(14) . .
C17 N3 Ni1 125.4(14) . .
C20 N4 N5 105.5(15) . .
C20 N4 C19 126.2(17) . .
N5 N4 C19 128.3(15) . .
C20 N6 C21 104.1(14) . .
C20 N6 Ni2 125.6(12) . .
C21 N6 Ni2 129.7(12) . .
C7 O1 Ni2 125.0(10) . 2_646
C9 O4 Ni1 136.6(12) . .
Ni2 O1W H1WA 88.9 . .
Ni2 O1W H1WB 115.5 . .
H1WA O1W H1WB 108.7 . .
Ni1 O2W H2WB 115.3 . .
Ni1 O2W H2WA 93.4 . .
H2WB O2W H2WA 108.7 . .
H3WB O3W H3WA 106.1 . .
C6 C1 C2 120.8(16) . .
C6 C1 C7 121.8(17) . .
C2 C1 C7 117.4(16) . .
C3 C2 C1 119.9(17) . .
C3 C2 H2 120.1 . .
C1 C2 H2 120.1 . .
C2 C3 C4 122.7(18) . .
C2 C3 H3 118.6 . .
C4 C3 H3 118.6 . .
C5 C4 C3 115.2(16) . .
C5 C4 H4 122.4 . .
C3 C4 H4 122.4 . .
C4 C5 C6 125.0(16) . .
C4 C5 H5 117.5 . .
C6 C5 H5 117.5 . .
C1 C6 C8 126.1(15) . .
C1 C6 C5 116.4(16) . .
C8 C6 C5 117.4(14) . .
O1 C7 O2 128.7(14) . .
O1 C7 C1 115.6(13) . .
O2 C7 C1 115.7(14) . .
C9 C8 C6 112.6(14) . .
C9 C8 H8A 109.1 . .
C6 C8 H8A 109.1 . .
C9 C8 H8B 109.1 . .
C6 C8 H8B 109.1 . .
H8A C8 H8B 107.8 . .
O4 C9 O3 117.3(16) . .
O4 C9 C8 129.0(16) . .
O3 C9 C8 113.6(19) . .
C15 C10 C16 121.0(16) . .
C15 C10 C11 119.5(14) . .
C16 C10 C11 119.5(17) . .
C12 C11 C10 121.5(15) . .
C12 C11 H11 119.3 . .
C10 C11 H11 119.3 . .
C11 C12 C13 120.2(15) . .
C11 C12 H12 119.9 . .
C13 C12 H12 119.9 . .
C14 C13 C12 119.4(14) . .
C14 C13 C19 124.0(15) . .
C12 C13 C19 116.7(14) . .
C13 C14 C15 121.4(16) . .
C13 C14 H14 119.3 . .
C15 C14 H14 119.3 . .
C10 C15 C14 117.9(16) . .
C10 C15 H15 121.1 . .
C14 C15 H15 121.1 . .
C10 C16 N1 117.1(17) . .
C10 C16 H16A 108.0 . .
N1 C16 H16A 108.0 . .
C10 C16 H16B 108.0 . .
N1 C16 H16B 108.0 . .
H16A C16 H16B 107.3 . .
N2 C17 N3 105.4(19) . .
N2 C17 H17 127.3 . .
N3 C17 H17 127.3 . .
N3 C18 N1 108.2(16) . .
N3 C18 H18 125.9 . .
N1 C18 H18 125.9 . .
N4 C19 C13 111.5(12) . .
N4 C19 H19A 109.3 . .
C13 C19 H19A 109.3 . .
N4 C19 H19B 109.3 . .
C13 C19 H19B 109.3 . .
H19A C19 H19B 108.0 . .
N4 C20 N6 112.9(16) . .
N4 C20 H20 123.5 . .
N6 C20 H20 123.5 . .
N5 C21 N6 110.2(16) . .
N5 C21 H21 124.9 . .
N6 C21 H21 124.9 . .

loop_
_geom_bond_atom_site_label_1
_geom_bond_atom_site_label_2
_geom_bond_distance
_geom_bond_site_symmetry_2
N5 C21 1.34(2) .
N5 N4 1.43(2) .
Ni1 O4 2.064(12) .
Ni1 O4 2.064(12) 3_777
Ni1 N3 2.124(15) 3_777
Ni1 N3 2.124(15) .
Ni1 O2W 2.153(11) .
Ni1 O2W 2.153(11) 3_777
Ni2 N6 2.094(14) .
Ni2 N6 2.094(14) 3_576
Ni2 O1 2.119(11) 2_656
Ni2 O1 2.119(11) 4_475
Ni2 O1W 2.174(11) 3_576
Ni2 O1W 2.174(11) .
N1 C18 1.414(19) .
N1 N2 1.42(2) .
N1 C16 1.52(2) .
N2 C17 1.42(3) .
N3 C18 1.330(18) .
N3 C17 1.46(2) .
N4 C20 1.318(18) .
N4 C19 1.462(19) .
N6 C20 1.37(2) .
N6 C21 1.39(2) .
O1 C7 1.197(17) .
O1 Ni2 2.119(11) 2_646
O2 C7 1.288(16) .
O3 C9 1.386(19) .
O4 C9 1.25(2) .
O1W H1WA 0.8500 .
O1W H1WB 0.8500 .
O2W H2WB 0.8500 .
O2W H2WA 0.8500 .
O3W H3WB 0.8501 .
O3W H3WA 0.8500 .
C1 C6 1.40(2) .
C1 C2 1.43(2) .
C1 C7 1.54(2) .
C2 C3 1.42(2) .
C2 H2 0.9300 .
C3 C4 1.46(2) .
C3 H3 0.9300 .
C4 C5 1.36(2) .
C4 H4 0.9300 .
C5 C6 1.52(2) .
C5 H5 0.9300 .
C6 C8 1.51(2) .
C8 C9 1.40(2) .
C8 H8A 0.9700 .
C8 H8B 0.9700 .
C10 C15 1.36(2) .
C10 C16 1.37(2) .
C10 C11 1.42(2) .
C11 C12 1.38(2) .
C11 H11 0.9300 .
C12 C13 1.40(2) .
C12 H12 0.9300 .
C13 C14 1.35(2) .
C13 C19 1.63(2) .
C14 C15 1.48(2) .
C14 H14 0.9300 .
C15 H15 0.9300 .
C16 H16A 0.9700 .
C16 H16B 0.9700 .
C17 H17 0.9300 .
C18 H18 0.9300 .
C19 H19A 0.9700 .
C19 H19B 0.9700 .
C20 H20 0.9300 .
C21 H21 0.9300 .

loop_
_geom_hbond_atom_site_label_D
_geom_hbond_atom_site_label_H
_geom_hbond_atom_site_label_A
_geom_hbond_distance_DH
_geom_hbond_distance_HA
_geom_hbond_distance_DA
_geom_hbond_angle_DHA
_geom_hbond_site_symmetry_A
O3W H3WA O2 0.85 2.14 2.989(19) 178.4 2_656
O2W H2WA O4 0.85 2.61 3.043(18) 113.0 .
O2W H2WA O3 0.85 1.86 2.696(15) 166.3 .
O2W H2WB O3W 0.85 2.02 2.853(17) 167.4 3_777
O1W H1WB O3 0.85 2.00 2.824(16) 164.5 2_656
O1W H1WA O1 0.85 2.62 3.018(15) 110.2 4_475
O1W H1WA O2 0.85 1.96 2.791(16) 164.4 4_475

loop_
_geom_torsion_atom_site_label_1
_geom_torsion_atom_site_label_2
_geom_torsion_atom_site_label_3
_geom_torsion_atom_site_label_4
_geom_torsion
_geom_torsion_site_symmetry_1
C18 N1 N2 C17 3(3) .
C16 N1 N2 C17 175(2) .
O4 Ni1 N3 C18 -18.5(13) .
O4 Ni1 N3 C18 161.5(13) 3_777
N3 Ni1 N3 C18 -130(10) 3_777
O2W Ni1 N3 C18 73.8(13) .
O2W Ni1 N3 C18 -106.2(13) 3_777
O4 Ni1 N3 C17 174.9(16) .
O4 Ni1 N3 C17 -5.1(16) 3_777
N3 Ni1 N3 C17 63(10) 3_777
O2W Ni1 N3 C17 -92.8(16) .
O2W Ni1 N3 C17 87.2(16) 3_777
C21 N5 N4 C20 4(2) .
C21 N5 N4 C19 -173.8(15) .
N6 Ni2 N6 C20 8(9) 3_576
O1 Ni2 N6 C20 122.3(13) 2_656
O1 Ni2 N6 C20 -57.7(13) 4_475
O1W Ni2 N6 C20 32.9(13) 3_576
O1W Ni2 N6 C20 -147.1(13) .
N6 Ni2 N6 C21 177(10) 3_576
O1 Ni2 N6 C21 -68.5(15) 2_656
O1 Ni2 N6 C21 111.5(15) 4_475
O1W Ni2 N6 C21 -157.8(14) 3_576
O1W Ni2 N6 C21 22.2(14) .
O4 Ni1 O4 C9 9(52) 3_777
N3 Ni1 O4 C9 -84.5(19) 3_777
N3 Ni1 O4 C9 95.5(19) .
O2W Ni1 O4 C9 4.4(19) .
O2W Ni1 O4 C9 -175.6(19) 3_777
C6 C1 C2 C3 -2(2) .
C7 C1 C2 C3 176.7(13) .
C1 C2 C3 C4 1(2) .
C2 C3 C4 C5 -1(2) .
C3 C4 C5 C6 2(2) .
C2 C1 C6 C8 -179.0(14) .
C7 C1 C6 C8 2(2) .
C2 C1 C6 C5 3(2) .
C7 C1 C6 C5 -176.1(13) .
C4 C5 C6 C1 -3(2) .
C4 C5 C6 C8 178.9(16) .
Ni2 O1 C7 O2 -22(3) 2_646
Ni2 O1 C7 C1 158.2(9) 2_646
C6 C1 C7 O1 -30(2) .
C2 C1 C7 O1 150.6(16) .
C6 C1 C7 O2 150.1(14) .
C2 C1 C7 O2 -29(2) .
C1 C6 C8 C9 93.8(19) .
C5 C6 C8 C9 -88.1(16) .
Ni1 O4 C9 O3 5(3) .
Ni1 O4 C9 C8 -178.3(12) .
C6 C8 C9 O4 30(3) .
C6 C8 C9 O3 -153.2(14) .
C15 C10 C11 C12 1(3) .
C16 C10 C11 C12 -177.1(18) .
C10 C11 C12 C13 0(2) .
C11 C12 C13 C14 -4(2) .
C11 C12 C13 C19 176.9(14) .
C12 C13 C14 C15 6(2) .
C19 C13 C14 C15 -175.0(15) .
C16 C10 C15 C14 178.9(17) .
C11 C10 C15 C14 0(3) .
C13 C14 C15 C10 -4(3) .
C15 C10 C16 N1 15(3) .
C11 C10 C16 N1 -166.0(15) .
C18 N1 C16 C10 78(2) .
N2 N1 C16 C10 -92(2) .
N1 N2 C17 N3 -8(3) .
C18 N3 C17 N2 11(3) .
Ni1 N3 C17 N2 178.8(16) .
C17 N3 C18 N1 -9(2) .
Ni1 N3 C18 N1 -177.1(9) .
N2 N1 C18 N3 3.5(19) .
C16 N1 C18 N3 -168.8(15) .
C20 N4 C19 C13 -93.9(17) .
N5 N4 C19 C13 83(2) .
C14 C13 C19 N4 -5(2) .
C12 C13 C19 N4 174.2(14) .
N5 N4 C20 N6 -2.8(19) .
C19 N4 C20 N6 174.8(13) .
C21 N6 C20 N4 0.9(19) .
Ni2 N6 C20 N4 172.4(10) .
N4 N5 C21 N6 -3(2) .
C20 N6 C21 N5 2(2) .
Ni2 N6 C21 N5 -169.4(12) .
